data_2107243
loop_
_publ_author_name
'Yamaguchi, T.'
'Lindqvist, O.'

_publ_section_title
;
 The Structure of Diammonium Tin(II) Diphosphite, (N H4)2 Sn (H P O3)2
;
_journal_name_full 'Acta Crystallographica B (24,1968-38,1982)'
_journal_page_first 1441
_journal_page_last 1445
_journal_volume 38
_journal_year 1982
_chemical_formula_sum 'H10 N2 O6 P2 Sn'
_chemical_name_systematic '(N H4)2 Sn (H P O3)2'
_space_group_IT_number 2
_symmetry_space_group_name_Hall '-P 1'
_symmetry_space_group_name_H-M 'P -1'
_cell_angle_alpha 107.07
_cell_angle_beta 82.18
_cell_angle_gamma 90.32
_cell_formula_units_Z 2
_cell_length_a 4.799
_cell_length_b 10.06
_cell_length_c 10.338
_cell_volume 472.363
_citation_journal_id_ASTM ACBCAR
_cod_data_source_file Yamaguchi_ACBCAR_1982_1707.cif
_cod_data_source_block H10N2O6P2Sn1
_cod_original_cell_volume 472.3625
_cod_original_formula_sum 'H10 N2 O6 P2 Sn1'
_cod_database_code 2107243

loop_
_symmetry_equiv_pos_as_xyz
x,y,z
-x,-y,-z

loop_
_atom_site_label
_atom_site_type_symbol
_atom_site_fract_x
_atom_site_fract_y
_atom_site_fract_z
_atom_site_occupancy
_atom_site_U_iso_or_equiv
O3 O-2 0.6621 0.2154 0.6135 1 0.0
O2 O-2 0.5574 0.1986 0.3751 1 0.0
N1 N-3 0.8636 0.6464 0.241 1 0.0
N2 N-3 0.3942 0.9271 0.1929 1 0.0
O1 O-2 0.9917 0.3137 0.4609 1 0.0
Sn1 Sn+2 0.35117 0.36469 0.33624 1 0.0
O6 O-2 0.8291 0.3557 0.1629 1 0.0
O5 O-2 1.078 0.1886 -0.0603 1 0.0
O4 O-2 1.2489 0.2075 0.1645 1 0.0
P2 P+3 0.9944 0.2221 0.0928 1 0.0
P1 P+3 0.7805 0.2004 0.4672 1 0.0
